data_7223624
loop_
_publ_author_name
'Mu, Bao'
'Huang, Ru-Dan'

_publ_section_title
;
 A series of coordination polymers with tuned terphenyl tetracarboxylates
 and bis-pyridyl ligands with different flexibilities manifesting
 fluorescence properties and photocatalytic activities
;
_journal_issue 6
_journal_name_full CrystEngComm
_journal_page_first 986
_journal_paper_doi 10.1039/C5CE02174J
_journal_volume 18
_journal_year 2016
_chemical_formula_moiety 'C34 H26 N2 Ni O10, 2(H2 O)'
_chemical_formula_sum 'C34 H30 N2 Ni O12'
_chemical_formula_weight 717.29
_chemical_name_systematic
;
 ? 
;
_space_group_crystal_system triclinic
_space_group_IT_number 2
_space_group_name_Hall '-P 1'
_space_group_name_H-M_alt 'P -1'
_symmetry_Int_Tables_number 2
_symmetry_space_group_name_Hall '-P 1'
_symmetry_space_group_name_H-M 'P -1'
_audit_creation_date 2015-12-27
_audit_creation_method
;
Olex2 1.2
(compiled 2015.09.30 svn.r3233 for OlexSys, GUI svn.r5103)
;
_audit_update_record
;
2015-12-26 deposited with the CCDC.
2015-12-28 downloaded from the CCDC.
;
_cell_angle_alpha 68.781(1)
_cell_angle_beta 64.020(1)
_cell_angle_gamma 88.873(2)
_cell_formula_units_Z 1
_cell_length_a 9.3587(7)
_cell_length_b 9.7400(8)
_cell_length_c 10.5441(9)
_cell_measurement_reflns_used 1069
_cell_measurement_temperature 293(2)
_cell_measurement_theta_max 24.5340
_cell_measurement_theta_min 3.0550
_cell_volume 794.29(11)
_computing_cell_refinement 'Bruker FRAMBO'
_computing_data_collection 'Bruker FRAMBO'
_computing_data_reduction 'Bruker SAINT'
_computing_molecular_graphics 'Olex2 (Dolomanov et al., 2009)'
_computing_publication_material 'Olex2 (Dolomanov et al., 2009)'
_computing_structure_refinement 'olex2.refine (Bourhis et al., 2015)'
_computing_structure_solution 'SHELXS-97 (Sheldrick, 1990)'
_diffrn_ambient_temperature 298(2)
_diffrn_measured_fraction_theta_full 0.9979
_diffrn_measured_fraction_theta_max 0.9979
_diffrn_measurement_device_type 'CCD area detector'
_diffrn_radiation_type 'Mo K\a'
_diffrn_radiation_wavelength 0.71073
_diffrn_reflns_av_R_equivalents 0.0459
_diffrn_reflns_av_unetI/netI 0.1025
_diffrn_reflns_limit_h_max 12
_diffrn_reflns_limit_h_min -12
_diffrn_reflns_limit_k_max 12
_diffrn_reflns_limit_k_min -10
_diffrn_reflns_limit_l_max 14
_diffrn_reflns_limit_l_min -13
_diffrn_reflns_number 5863
_diffrn_reflns_theta_full 25.0110
_diffrn_reflns_theta_max 25.01
_diffrn_reflns_theta_min 3.01
_exptl_absorpt_coefficient_mu 0.681
_exptl_absorpt_correction_T_max 0.8872
_exptl_absorpt_correction_T_min 0.7965
_exptl_absorpt_correction_type multi-scan
_exptl_absorpt_process_details sadabs
_exptl_crystal_colour green
_exptl_crystal_density_diffrn 1.4995
_exptl_crystal_density_method 'not measured'
_exptl_crystal_description block
_exptl_crystal_F_000 372.5695
_exptl_crystal_size_max 0.35
_exptl_crystal_size_mid 0.32
_exptl_crystal_size_min 0.18
_refine_diff_density_max 0.6478
_refine_diff_density_min -0.5513
_refine_diff_density_rms 0.1206
_refine_ls_d_res_high 0.8405
_refine_ls_d_res_low 6.7785
_refine_ls_goodness_of_fit_ref 1.0460
_refine_ls_matrix_type full
_refine_ls_number_constraints 28
_refine_ls_number_parameters 222
_refine_ls_number_reflns 2798
_refine_ls_number_restraints 0
_refine_ls_restrained_S_all 1.0460
_refine_ls_R_factor_all 0.0702
_refine_ls_R_factor_gt 0.0509
_refine_ls_shift/su_max 0.0004
_refine_ls_shift/su_mean 0.0001
_refine_ls_structure_factor_coef Fsqd
_refine_ls_weighting_details 'w=1/[\s^2^(Fo^2^)+(0.0287P)^2^] where P=(Fo^2^+2Fc^2^)/3'
_refine_ls_weighting_scheme calc
_refine_ls_wR_factor_gt 0.0898
_refine_ls_wR_factor_ref 0.1034
_reflns_Friedel_coverage 0.0
_reflns_limit_h_max 11
_reflns_limit_h_min -9
_reflns_limit_k_max 11
_reflns_limit_k_min -10
_reflns_limit_l_max 12
_reflns_limit_l_min 0
_reflns_number_gt 2231
_reflns_number_total 2798
_reflns_threshold_expression I>=2u(I)
_cod_data_source_file c5ce02174j2.cif
_cod_data_source_block Complex4
_cod_depositor_comments 'Adding full bibliography for 7223621--7223627.cif.'
_cod_database_code 7223624
_olex2_refinement_description
;
1. Fixed Uiso
 At 1.2 times of:
  All C(H) groups, All O(H,H) groups
 At 1.5 times of:
  All O(H) groups
2.a Riding coordinates:
 O3(H3), O5(H5a,H5b), O6(H6a,H6b)
2.b Aromatic/amide H refined with riding coordinates:
 C4(H4), C7(H7), C8(H8), C10(H10), C11(H11), C12(H12), C13(H13), C15(H15),
 C16(H16), C17(H17)
;
_olex2_submission_special_instructions 'No special instructions were received'

loop_
_space_group_symop_id
_space_group_symop_operation_xyz
1 x,y,z
2 -x,-y,-z

loop_
_atom_site_label
_atom_site_type_symbol
_atom_site_fract_x
_atom_site_fract_y
_atom_site_fract_z
_atom_site_U_iso_or_equiv
_atom_site_adp_type
_atom_site_occupancy
_atom_site_site_symmetry_order
_atom_site_refinement_flags_posn
_atom_site_refinement_flags_adp
_atom_site_refinement_flags_occupancy
Ni1 Ni 0.5 0.5 0.5 0.01648(18) Uani 1.000000 2 S T P
O1 O 0.5010(2) 0.6671(2) 0.3111(2) 0.0186(5) Uani 1.000000 1 . . .
N1 N 0.3437(3) 0.3567(3) 0.4870(3) 0.0212(7) Uani 1.000000 1 . . .
C1 C 0.4383(3) 0.7849(4) 0.3022(4) 0.0190(8) Uani 1.000000 1 . . .
O2 O 0.3431(3) 0.8119(3) 0.4148(2) 0.0301(6) Uani 1.000000 1 . . .
C2 C 0.6244(3) 0.9197(4) 0.0131(4) 0.0203(8) Uani 1.000000 1 . . .
O3 O 1.2109(3) 0.6438(4) 0.1177(3) 0.0586(9) Uani 1.000000 1 . . .
H3 H 1.2897(3) 0.6217(4) 0.1369(3) 0.0879(14) Uiso 1.000000 1 R . .
C3 C 0.4788(3) 0.8985(3) 0.1437(4) 0.0199(8) Uani 1.000000 1 . . .
O4 O 1.2769(3) 0.6218(3) -0.1007(3) 0.0471(8) Uani 1.000000 1 . . .
C4 C 0.3588(4) 0.9786(4) 0.1283(4) 0.0242(8) Uani 1.000000 1 . . .
H4 H 0.2629(4) 0.9640(4) 0.2161(4) 0.0290(10) Uiso 1.000000 1 R . .
O5 O 0.2974(2) 0.5588(2) 0.6471(2) 0.0243(6) Uani 1.000000 1 . . .
H5a H 0.3006(2) 0.6489(2) 0.5923(2) 0.0292(7) Uiso 1.000000 1 R . .
H5b H 0.2968(2) 0.5765(2) 0.7206(2) 0.0292(7) Uiso 1.000000 1 R . .
C5 C 1.1879(4) 0.6602(4) 0.0002(4) 0.0308(9) Uani 1.000000 1 . . .
C6 C 1.0412(4) 0.7253(4) 0.0059(4) 0.0245(8) Uani 1.000000 1 . . .
O6 O 0.4738(3) 0.5563(3) 0.1142(3) 0.0510(8) Uani 1.000000 1 . . .
H6a H 0.4739(3) 0.5956(3) 0.1742(3) 0.0613(10) Uiso 1.000000 1 R . .
H6b H 0.5456(3) 0.5006(3) 0.1037(3) 0.0613(10) Uiso 1.000000 1 R . .
C7 C 0.9820(4) 0.7187(4) -0.0913(4) 0.0350(9) Uani 1.000000 1 . . .
H7 H 1.0338(4) 0.6739(4) -0.1602(4) 0.0420(11) Uiso 1.000000 1 R . .
C8 C 0.8452(4) 0.7790(4) -0.0856(4) 0.0324(9) Uani 1.000000 1 . . .
H8 H 0.8045(4) 0.7727(4) -0.1498(4) 0.0389(11) Uiso 1.000000 1 R . .
C9 C 0.7681(3) 0.8486(4) 0.0141(4) 0.0211(8) Uani 1.000000 1 . . .
C10 C 0.8290(4) 0.8562(4) 0.1095(4) 0.0244(8) Uani 1.000000 1 . . .
H10 H 0.7785(4) 0.9033(4) 0.1763(4) 0.0293(10) Uiso 1.000000 1 R . .
C11 C 0.9645(4) 0.7945(4) 0.1071(4) 0.0246(8) Uani 1.000000 1 . . .
H11 H 1.0039(4) 0.7992(4) 0.1728(4) 0.0295(10) Uiso 1.000000 1 R . .
C12 C 0.2054(4) 0.3964(4) 0.4892(4) 0.0341(10) Uani 1.000000 1 . . .
H12 H 0.1829(4) 0.4891(4) 0.4917(4) 0.0409(11) Uiso 1.000000 1 R . .
C13 C 0.0940(4) 0.3060(4) 0.4881(4) 0.0357(10) Uani 1.000000 1 . . .
H13 H -0.0002(4) 0.3393(4) 0.4891(4) 0.0429(12) Uiso 1.000000 1 R . .
C14 C 0.1212(3) 0.1676(4) 0.4855(4) 0.0222(8) Uani 1.000000 1 . . .
C15 C 0.2661(4) 0.1288(4) 0.4791(4) 0.0343(9) Uani 1.000000 1 . . .
H15 H 0.2924(4) 0.0375(4) 0.4746(4) 0.0411(11) Uiso 1.000000 1 R . .
C16 C 0.3711(4) 0.2242(4) 0.4795(4) 0.0281(9) Uani 1.000000 1 . . .
H16 H 0.4680(4) 0.1948(4) 0.4743(4) 0.0337(10) Uiso 1.000000 1 R . .
C17 C -0.0003(4) 0.0711(3) 0.4899(4) 0.0252(8) Uani 1.000000 1 . . .
H17 H -0.0856(4) 0.1135(3) 0.4775(4) 0.0302(10) Uiso 1.000000 1 R . .

loop_
_atom_site_aniso_label
_atom_site_aniso_U_11
_atom_site_aniso_U_22
_atom_site_aniso_U_33
_atom_site_aniso_U_12
_atom_site_aniso_U_13
_atom_site_aniso_U_23
Ni1 0.0192(3) 0.0137(3) 0.0186(4) 0.0036(2) -0.0109(3) -0.0057(3)
O1 0.0221(11) 0.0150(12) 0.0210(13) 0.0093(9) -0.0133(10) -0.0059(10)
N1 0.0211(14) 0.0220(16) 0.0259(17) 0.0039(12) -0.0147(13) -0.0104(13)
C1 0.0167(16) 0.0220(19) 0.0174(19) 0.0020(14) -0.0092(15) -0.0050(15)
O2 0.0389(13) 0.0305(15) 0.0166(14) 0.0223(12) -0.0105(12) -0.0087(12)
C2 0.0195(16) 0.0176(18) 0.0198(19) 0.0085(13) -0.0084(15) -0.0042(15)
O3 0.0530(17) 0.110(3) 0.063(2) 0.0564(18) -0.0485(16) -0.062(2)
C3 0.0196(16) 0.0183(18) 0.0175(19) 0.0055(14) -0.0069(15) -0.0046(15)
O4 0.0415(15) 0.079(2) 0.0498(19) 0.0412(15) -0.0325(15) -0.0434(17)
C4 0.0197(16) 0.027(2) 0.0167(19) 0.0094(15) -0.0040(15) -0.0046(16)
O5 0.0297(12) 0.0218(13) 0.0228(14) 0.0064(10) -0.0128(11) -0.0093(11)
C5 0.0298(19) 0.035(2) 0.035(2) 0.0143(17) -0.0193(19) -0.0165(19)
C6 0.0198(17) 0.027(2) 0.022(2) 0.0092(14) -0.0096(16) -0.0057(16)
O6 0.0532(16) 0.083(2) 0.066(2) 0.0489(16) -0.0473(16) -0.0576(18)
C7 0.033(2) 0.052(3) 0.031(2) 0.0222(18) -0.0180(19) -0.024(2)
C8 0.0305(19) 0.050(3) 0.027(2) 0.0233(18) -0.0198(18) -0.0176(19)
C9 0.0166(16) 0.0210(19) 0.0149(19) 0.0065(14) -0.0045(15) 0.0007(15)
C10 0.0217(17) 0.0236(19) 0.021(2) 0.0054(14) -0.0051(16) -0.0077(16)
C11 0.0234(17) 0.029(2) 0.024(2) 0.0062(15) -0.0146(16) -0.0081(16)
C12 0.0330(19) 0.024(2) 0.062(3) 0.0148(16) -0.029(2) -0.025(2)
C13 0.0272(19) 0.031(2) 0.065(3) 0.0117(16) -0.030(2) -0.025(2)
C14 0.0183(16) 0.026(2) 0.022(2) 0.0000(14) -0.0074(15) -0.0105(16)
C15 0.0287(18) 0.025(2) 0.062(3) 0.0075(16) -0.0266(19) -0.024(2)
C16 0.0189(17) 0.028(2) 0.048(2) 0.0112(15) -0.0201(17) -0.0203(18)
C17 0.0194(16) 0.0279(19) 0.028(2) 0.0040(15) -0.0098(16) -0.0119(17)

loop_
_atom_type_symbol
_atom_type_scat_dispersion_real
_atom_type_scat_dispersion_imag
_atom_type_scat_Cromer_Mann_a1
_atom_type_scat_Cromer_Mann_a2
_atom_type_scat_Cromer_Mann_a3
_atom_type_scat_Cromer_Mann_a4
_atom_type_scat_Cromer_Mann_b1
_atom_type_scat_Cromer_Mann_b2
_atom_type_scat_Cromer_Mann_b3
_atom_type_scat_Cromer_Mann_b4
_atom_type_scat_Cromer_Mann_c
_atom_type_scat_source
_atom_type_scat_dispersion_source
H 0.00000 0.00000 0.49300 0.32291 0.14019 0.04081 10.51090 26.12570 3.14236 57.79970 0.0030380000826 'International Tables Volume C Table 6.1.1.4 (pp. 500-502)' 'Henke, Gullikson and Davis, At. Data and Nucl. Data Tables, 1993, 54, 2'
C 0.00347 0.00161 2.31000 1.02000 1.58860 0.86500 20.84390 10.20750 0.56870 51.65120 0.215599998832 'International Tables Volume C Table 6.1.1.4 (pp. 500-502)' 'Henke, Gullikson and Davis, At. Data and Nucl. Data Tables, 1993, 54, 2'
N 0.00653 0.00323 12.21260 3.13220 2.01250 1.16630 0.00570 9.89330 28.99750 0.58260 -11.5290002823 'International Tables Volume C Table 6.1.1.4 (pp. 500-502)' 'Henke, Gullikson and Davis, At. Data and Nucl. Data Tables, 1993, 54, 2'
O 0.01158 0.00611 3.04850 2.28680 1.54630 0.86700 13.27710 5.70110 0.32390 32.90890 0.250800013542 'International Tables Volume C Table 6.1.1.4 (pp. 500-502)' 'Henke, Gullikson and Davis, At. Data and Nucl. Data Tables, 1993, 54, 2'
Ni 0.35663 1.12491 12.83760 7.29200 4.44380 2.38000 3.87850 0.25650 12.17630 66.34210 1.03410005569 'International Tables Volume C Table 6.1.1.4 (pp. 500-502)' 'Henke, Gullikson and Davis, At. Data and Nucl. Data Tables, 1993, 54, 2'

loop_
_geom_angle_atom_site_label_1
_geom_angle_atom_site_label_2
_geom_angle_atom_site_label_3
_geom_angle
_geom_angle_site_symmetry_1
_geom_angle_site_symmetry_3
O1 Ni1 O1 180.0 . 2_666
N1 Ni1 O1 88.13(9) . .
N1 Ni1 O1 88.13(9) 2_666 2_666
N1 Ni1 O1 91.87(9) . 2_666
N1 Ni1 O1 91.87(9) 2_666 .
N1 Ni1 N1 180.0 2_666 .
O5 Ni1 O1 90.98(8) 2_666 2_666
O5 Ni1 O1 89.02(8) 2_666 .
O5 Ni1 O1 90.98(8) . .
O5 Ni1 O1 89.02(8) . 2_666
O5 Ni1 N1 91.34(9) . 2_666
O5 Ni1 N1 88.66(9) 2_666 2_666
O5 Ni1 N1 91.34(9) 2_666 .
O5 Ni1 N1 88.66(9) . .
O5 Ni1 O5 180.0 2_666 .
C1 O1 Ni1 129.3(2) . 2_666
C12 N1 Ni1 119.7(2) . .
C16 N1 Ni1 124.6(2) . .
C16 N1 C12 115.7(3) . .
O2 C1 O1 124.8(3) . .
C3 C1 O1 117.4(3) . .
C3 C1 O2 117.8(3) . .
C4 C2 C3 117.6(3) 2_675 .
C9 C2 C3 124.9(3) . .
C9 C2 C4 117.4(3) . 2_675
C5 O3 H3 132.7 . .
C2 C3 C1 123.7(3) . .
C4 C3 C1 116.9(3) . .
C4 C3 C2 119.3(3) . .
C3 C4 C2 123.1(3) . 2_675
H4 C4 C2 118.45(18) . 2_675
H4 C4 C3 118.45(19) . .
H5a O5 Ni1 102.7 . .
H5b O5 Ni1 121.0 . .
H5b O5 H5a 96.0 . .
O4 C5 O3 122.1(3) . .
C6 C5 O3 113.6(3) . .
C6 C5 O4 124.3(3) . .
C7 C6 C5 119.7(3) . .
C11 C6 C5 120.4(3) . .
C11 C6 C7 119.9(3) . .
H6b O6 H6a 108.2 . .
H7 C7 C6 120.2(2) . .
C8 C7 C6 119.6(3) . .
C8 C7 H7 120.2(2) . .
H8 C8 C7 119.5(2) . .
C9 C8 C7 121.1(3) . .
C9 C8 H8 119.46(19) . .
C8 C9 C2 120.2(3) . .
C10 C9 C2 120.9(3) . .
C10 C9 C8 118.9(3) . .
H10 C10 C9 119.55(19) . .
C11 C10 C9 120.9(3) . .
C11 C10 H10 119.5(2) . .
C10 C11 C6 119.6(3) . .
H11 C11 C6 120.19(19) . .
H11 C11 C10 120.2(2) . .
H12 C12 N1 118.5(2) . .
C13 C12 N1 123.1(3) . .
C13 C12 H12 118.5(2) . .
H13 C13 C12 119.7(2) . .
C14 C13 C12 120.7(3) . .
C14 C13 H13 119.66(19) . .
C15 C14 C13 116.0(3) . .
C17 C14 C13 120.1(3) . .
C17 C14 C15 123.9(3) . .
H15 C15 C14 119.9(2) . .
C16 C15 C14 120.2(3) . .
C16 C15 H15 119.9(2) . .
C15 C16 N1 124.3(3) . .
H16 C16 N1 117.83(17) . .
H16 C16 C15 117.8(2) . .
C17 C17 C14 125.9(4) 2_556 .
H17 C17 C14 117.04(18) . .

loop_
_geom_bond_atom_site_label_1
_geom_bond_atom_site_label_2
_geom_bond_distance
_geom_bond_site_symmetry_2
Ni1 O1 2.0623(19) 2_666
Ni1 O1 2.0623(19) .
Ni1 N1 2.121(3) 2_666
Ni1 N1 2.121(3) .
Ni1 O5 2.086(2) .
Ni1 O5 2.086(2) 2_666
O1 C1 1.270(4) .
N1 C12 1.336(4) .
N1 C16 1.334(4) .
C1 O2 1.250(4) .
C1 C3 1.512(4) .
C2 C3 1.399(4) .
C2 C4 1.401(4) 2_675
C2 C9 1.503(4) .
O3 H3 0.8501 .
O3 C5 1.302(4) .
C3 C4 1.388(4) .
O4 C5 1.211(4) .
C4 H4 0.9300 .
O5 H5a 0.8500 .
O5 H5b 0.8500 .
C5 C6 1.487(4) .
C6 C7 1.382(5) .
C6 C11 1.392(5) .
O6 H6a 0.8501 .
O6 H6b 0.8500 .
C7 H7 0.9300 .
C7 C8 1.384(4) .
C8 H8 0.9300 .
C8 C9 1.385(5) .
C9 C10 1.377(5) .
C10 H10 0.9300 .
C10 C11 1.387(4) .
C11 H11 0.9300 .
C12 H12 0.9300 .
C12 C13 1.385(5) .
C13 H13 0.9300 .
C13 C14 1.375(5) .
C14 C15 1.381(4) .
C14 C17 1.463(4) .
C15 H15 0.9300 .
C15 C16 1.368(4) .
C16 H16 0.9300 .
C17 C17 1.323(6) 2_556
C17 H17 0.9300 .
